data_7130081
loop_
_publ_author_name
'Shimada, Shigeru'
'Yin, Shuang-Feng'
'Choe, Yoong-Kee'

_publ_section_title
;
 Synthesis, Structure and Properties of Trivalent and Pentavalent
 Tricarbabismatranes
;
_journal_name_full 'Chemical Communications'
_journal_paper_doi 10.1039/D2CC00751G
_journal_year 2022
_chemical_formula_moiety 'C24 H26 Bi Cl2 N'
_chemical_formula_sum 'C24 H26 Bi Cl2 N'
_chemical_formula_weight 608.34
_space_group_crystal_system monoclinic
_space_group_IT_number 14
_space_group_name_Hall '-P 2ybc'
_space_group_name_H-M_alt 'P 1 21/c 1'
_atom_sites_solution_hydrogens geom
_atom_sites_solution_primary dual
_audit_creation_date 2021-11-09
_audit_creation_method
;
Olex2 1.5
(compiled 2021.10.07 svn.r9718050b for OlexSys, GUI svn.r6410)
;
_audit_update_record
;
2022-01-24 deposited with the CCDC.	2022-05-11 downloaded from the CCDC.
;
_cell_angle_alpha 90
_cell_angle_beta 91.724(2)
_cell_angle_gamma 90
_cell_formula_units_Z 4
_cell_length_a 15.3838(4)
_cell_length_b 8.4575(2)
_cell_length_c 17.0618(4)
_cell_measurement_reflns_used 11413
_cell_measurement_temperature 153
_cell_measurement_theta_max 28.7680
_cell_measurement_theta_min 1.8100
_cell_volume 2218.88(9)
_computing_cell_refinement 'CrysAlisPro 1.171.40.67a (Rigaku OD, 2019)'
_computing_data_collection 'CrysAlisPro 1.171.40.67a (Rigaku OD, 2019)'
_computing_data_reduction 'CrysAlisPro 1.171.40.67a (Rigaku OD, 2019)'
_computing_molecular_graphics 'Olex2 1.5 (Dolomanov et al., 2009)'
_computing_publication_material 'Olex2 1.5 (Dolomanov et al., 2009)'
_computing_structure_refinement 'SHELXL 2018/3 (Sheldrick, 2015)'
_computing_structure_solution 'SHELXT 2018/2 (Sheldrick, 2018)'
_diffrn_ambient_temperature 153(2)
_diffrn_detector 'Bruker APEX area detector'
_diffrn_detector_area_resol_mean 8.366
_diffrn_detector_type 'CCD area detector'
_diffrn_measured_fraction_theta_full 1.000
_diffrn_measured_fraction_theta_max 0.999
_diffrn_measurement_details
;
List of Runs (angles in degrees, time in seconds):

 # Type Start End Width t~exp~ \w \q \k \f Frames
#--------------------------------------------------------------------------
 1 \w 2.33 183.94 0.30 4.99 -- 28.00 73.57 -25.67 606
 2 \w 2.33 132.69 0.30 4.99 -- 28.00 73.57 64.33 435
 3 \w 2.33 71.26 0.30 4.99 -- 28.00 73.57 154.33 230
 4 \w 2.33 17.31 0.30 4.99 -- 28.00 73.57 -25.67 50
;
_diffrn_measurement_device 'three-circle diffractometer'
_diffrn_measurement_device_type 'Bruker SMART APEX area detector'
_diffrn_measurement_method 'phi and omega scans'
_diffrn_orient_matrix_type 'CrysAlisPro convention (1999,Acta A55,543-557)'
_diffrn_orient_matrix_UB_11 -0.0315635000
_diffrn_orient_matrix_UB_12 -0.0606345000
_diffrn_orient_matrix_UB_13 0.0030945000
_diffrn_orient_matrix_UB_21 -0.0031356000
_diffrn_orient_matrix_UB_22 -0.0055489000
_diffrn_orient_matrix_UB_23 -0.0414821000
_diffrn_orient_matrix_UB_31 0.0334903000
_diffrn_orient_matrix_UB_32 -0.0576382000
_diffrn_orient_matrix_UB_33 0.0007535000
_diffrn_radiation_monochromator graphite
_diffrn_radiation_probe x-ray
_diffrn_radiation_type 'Mo K\a'
_diffrn_radiation_wavelength 0.71073
_diffrn_reflns_av_R_equivalents 0.0202
_diffrn_reflns_av_unetI/netI 0.0217
_diffrn_reflns_Laue_measured_fraction_full 1.000
_diffrn_reflns_Laue_measured_fraction_max 0.999
_diffrn_reflns_limit_h_max 19
_diffrn_reflns_limit_h_min -19
_diffrn_reflns_limit_k_max 10
_diffrn_reflns_limit_k_min -7
_diffrn_reflns_limit_l_max 21
_diffrn_reflns_limit_l_min -19
_diffrn_reflns_number 12692
_diffrn_reflns_point_group_measured_fraction_full 1.000
_diffrn_reflns_point_group_measured_fraction_max 0.999
_diffrn_reflns_theta_full 25.242
_diffrn_reflns_theta_max 26.728
_diffrn_reflns_theta_min 2.388
_diffrn_source 'Bruker TXS fine-focus rotating anode'
_diffrn_source_type 'Enhance (Mo) X-ray Source'
_exptl_absorpt_coefficient_mu 8.197
_exptl_absorpt_correction_T_max 1.00000
_exptl_absorpt_correction_T_min 0.77533
_exptl_absorpt_correction_type multi-scan
_exptl_absorpt_process_details
;
CrysAlisPro 1.171.40.67a (Rigaku Oxford Diffraction, 2019)
Empirical absorption correction using spherical harmonics,
 implemented in SCALE3 ABSPACK scaling algorithm.
;
_exptl_crystal_colour colourless
_exptl_crystal_colour_primary colourless
_exptl_crystal_density_diffrn 1.821
_exptl_crystal_description prism
_exptl_crystal_F_000 1176
_exptl_crystal_recrystallization_method 'Recrystallized from ether'
_exptl_crystal_size_max 0.13
_exptl_crystal_size_mid 0.08
_exptl_crystal_size_min 0.06
_refine_diff_density_max 0.587
_refine_diff_density_min -0.441
_refine_diff_density_rms 0.103
_refine_ls_extinction_method none
_refine_ls_goodness_of_fit_ref 1.053
_refine_ls_hydrogen_treatment constr
_refine_ls_matrix_type full
_refine_ls_number_parameters 256
_refine_ls_number_reflns 4717
_refine_ls_number_restraints 0
_refine_ls_restrained_S_all 1.053
_refine_ls_R_factor_all 0.0248
_refine_ls_R_factor_gt 0.0221
_refine_ls_shift/su_max 0.003
_refine_ls_shift/su_mean 0.000
_refine_ls_structure_factor_coef Fsqd
_refine_ls_weighting_details 'w=1/[\s^2^(Fo^2^)+(0.0154P)^2^+5.3824P] where P=(Fo^2^+2Fc^2^)/3'
_refine_ls_weighting_scheme calc
_refine_ls_wR_factor_gt 0.0445
_refine_ls_wR_factor_ref 0.0454
_reflns_Friedel_coverage 0.000
_reflns_number_gt 4392
_reflns_number_total 4717
_reflns_threshold_expression 'I > 2\s(I)'
_cod_data_source_file d2cc00751g2.cif
_cod_data_source_block AzabismocineCl2-Compound7a
_cod_database_code 7130081
_shelx_shelxl_version_number 2018/3
_chemical_oxdiff_formula C24H26Bi1Cl2N1
_chemical_oxdiff_usercomment tBuAzabismocine-Cl2Ph
_shelx_space_group_comment
;
The symmetry employed for this shelxl refinement is uniquely defined
by the following loop, which should always be used as a source of
symmetry information in preference to the above space-group names.
They are only intended as comments.
;
_olex2_refinement_description
;
1. Fixed Uiso
 At 1.2 times of:
  All C(H) groups, All C(H,H) groups
 At 1.5 times of:
  All C(H,H,H) groups
2.a Secondary CH2 refined with riding coordinates:
 C7(H7A,H7B), C8(H8A,H8B)
2.b Aromatic/amide H refined with riding coordinates:
 C2(H2), C3(H3), C4(H4), C5(H5), C10(H10), C11(H11), C12(H12), C13(H13),
 C20(H20), C21(H21), C22(H22), C23(H23), C24(H24)
2.c Idealised Me refined as rotating group:
 C16(H16A,H16B,H16C), C17(H17A,H17B,H17C), C18(H18A,H18B,H18C)
;
_olex2_submission_special_instructions 'No special instructions were received'
_oxdiff_exptl_absorpt_empirical_details
;
Empirical correction (ABSPACK) includes:
- Absorption correction using spherical harmonics
- Frame scaling
;
_oxdiff_exptl_absorpt_empirical_full_max 1.268
_oxdiff_exptl_absorpt_empirical_full_min 0.844

loop_
_space_group_symop_operation_xyz
'x, y, z'
'-x, y+1/2, -z+1/2'
'-x, -y, -z'
'x, -y-1/2, z-1/2'

loop_
_atom_site_label
_atom_site_type_symbol
_atom_site_fract_x
_atom_site_fract_y
_atom_site_fract_z
_atom_site_U_iso_or_equiv
_atom_site_adp_type
_atom_site_occupancy
_atom_site_site_symmetry_order
_atom_site_calc_flag
_atom_site_refinement_flags_posn
_atom_site_refinement_flags_adp
_atom_site_refinement_flags_occupancy
_atom_site_disorder_assembly
_atom_site_disorder_group
Bi1 Bi 0.24710(2) 0.41553(2) 0.66803(2) 0.01458(4) Uani 1 1 d . . . . .
Cl1 Cl 0.14714(5) 0.22592(10) 0.58322(5) 0.02154(17) Uani 1 1 d . . . . .
Cl2 Cl 0.34838(6) 0.60101(10) 0.74854(5) 0.02472(18) Uani 1 1 d . . . . .
N1 N 0.26481(17) 0.1544(3) 0.77177(15) 0.0156(6) Uani 1 1 d . . . . .
C1 C 0.1444(2) 0.4257(4) 0.75487(18) 0.0170(7) Uani 1 1 d . . . . .
C2 C 0.1008(2) 0.5683(4) 0.7612(2) 0.0212(7) Uani 1 1 d . . . . .
H2 H 0.116022 0.655526 0.731422 0.025 Uiso 1 1 calc R U . . .
C3 C 0.0335(2) 0.5764(5) 0.8137(2) 0.0248(8) Uani 1 1 d . . . . .
H3 H 0.003102 0.670438 0.819691 0.030 Uiso 1 1 calc R U . . .
C4 C 0.0120(2) 0.4455(5) 0.8569(2) 0.0272(8) Uani 1 1 d . . . . .
H4 H -0.033520 0.451452 0.891462 0.033 Uiso 1 1 calc R U . . .
C5 C 0.0572(2) 0.3051(4) 0.8495(2) 0.0229(8) Uani 1 1 d . . . . .
H5 H 0.042027 0.218121 0.879465 0.027 Uiso 1 1 calc R U . . .
C6 C 0.1255(2) 0.2923(4) 0.79725(19) 0.0177(7) Uani 1 1 d . . . . .
C7 C 0.1711(2) 0.1359(4) 0.7859(2) 0.0193(7) Uani 1 1 d . . . . .
H7A H 0.164094 0.071161 0.832208 0.023 Uiso 1 1 calc R U . . .
H7B H 0.143799 0.081020 0.741755 0.023 Uiso 1 1 calc R U . . .
C8 C 0.2960(2) 0.0433(4) 0.71202(19) 0.0173(7) Uani 1 1 d . . . . .
H8A H 0.247090 0.009018 0.679049 0.021 Uiso 1 1 calc R U . . .
H8B H 0.320471 -0.049273 0.737961 0.021 Uiso 1 1 calc R U . . .
C9 C 0.3639(2) 0.1169(4) 0.66123(18) 0.0164(7) Uani 1 1 d . . . . .
C10 C 0.4358(2) 0.0285(4) 0.6380(2) 0.0228(7) Uani 1 1 d . . . . .
H10 H 0.441724 -0.075814 0.654441 0.027 Uiso 1 1 calc R U . . .
C11 C 0.4979(2) 0.0940(5) 0.5908(2) 0.0242(8) Uani 1 1 d . . . . .
H11 H 0.544975 0.033159 0.575876 0.029 Uiso 1 1 calc R U . . .
C12 C 0.4909(2) 0.2483(5) 0.5659(2) 0.0249(8) Uani 1 1 d . . . . .
H12 H 0.532881 0.291251 0.534143 0.030 Uiso 1 1 calc R U . . .
C13 C 0.4211(2) 0.3398(4) 0.58822(19) 0.0215(7) Uani 1 1 d . . . . .
H13 H 0.416003 0.444725 0.572496 0.026 Uiso 1 1 calc R U . . .
C14 C 0.35901(19) 0.2710(4) 0.63449(18) 0.0168(7) Uani 1 1 d . . . . .
C15 C 0.3200(2) 0.1527(4) 0.84708(19) 0.0185(7) Uani 1 1 d . . . . .
C16 C 0.2894(2) 0.2837(4) 0.90110(19) 0.0228(8) Uani 1 1 d . . . . .
H16A H 0.289625 0.382743 0.873612 0.034 Uiso 1 1 calc R U . . .
H16B H 0.327877 0.290065 0.946366 0.034 Uiso 1 1 calc R U . . .
H16C H 0.231562 0.260838 0.917341 0.034 Uiso 1 1 calc R U . . .
C17 C 0.3145(2) -0.0062(4) 0.8894(2) 0.0266(8) Uani 1 1 d . . . . .
H17A H 0.256085 -0.023176 0.905691 0.040 Uiso 1 1 calc R U . . .
H17B H 0.353342 -0.005756 0.934498 0.040 Uiso 1 1 calc R U . . .
H17C H 0.330747 -0.089511 0.854487 0.040 Uiso 1 1 calc R U . . .
C18 C 0.4150(2) 0.1854(5) 0.8283(2) 0.0232(8) Uani 1 1 d . . . . .
H18A H 0.437526 0.098710 0.798782 0.035 Uiso 1 1 calc R U . . .
H18B H 0.448614 0.197212 0.876274 0.035 Uiso 1 1 calc R U . . .
H18C H 0.418490 0.280809 0.798074 0.035 Uiso 1 1 calc R U . . .
C19 C 0.2183(2) 0.6095(4) 0.58228(19) 0.0181(7) Uani 1 1 d . . . . .
C20 C 0.2787(2) 0.7269(4) 0.57078(19) 0.0226(7) Uani 1 1 d . . . . .
H20 H 0.331619 0.726258 0.598582 0.027 Uiso 1 1 calc R U . . .
C21 C 0.2594(3) 0.8463(4) 0.5172(2) 0.0261(8) Uani 1 1 d . . . . .
H21 H 0.300242 0.924675 0.507851 0.031 Uiso 1 1 calc R U . . .
C22 C 0.1796(3) 0.8487(5) 0.4775(2) 0.0288(8) Uani 1 1 d . . . . .
H22 H 0.166803 0.929343 0.441896 0.035 Uiso 1 1 calc R U . . .
C23 C 0.1190(2) 0.7326(5) 0.4904(2) 0.0308(9) Uani 1 1 d . . . . .
H23 H 0.065181 0.735798 0.464143 0.037 Uiso 1 1 calc R U . . .
C24 C 0.1382(2) 0.6098(4) 0.5430(2) 0.0251(8) Uani 1 1 d . . . . .
H24 H 0.098014 0.529944 0.551382 0.030 Uiso 1 1 calc R U . . .

loop_
_atom_site_aniso_label
_atom_site_aniso_U_11
_atom_site_aniso_U_22
_atom_site_aniso_U_33
_atom_site_aniso_U_23
_atom_site_aniso_U_13
_atom_site_aniso_U_12
Bi1 0.01558(6) 0.01343(6) 0.01480(6) 0.00067(5) 0.00155(4) 0.00071(5)
Cl1 0.0215(4) 0.0213(4) 0.0218(4) -0.0018(3) 0.0009(3) -0.0065(3)
Cl2 0.0297(4) 0.0189(4) 0.0251(4) -0.0010(3) -0.0079(3) -0.0035(4)
N1 0.0165(13) 0.0150(14) 0.0153(13) -0.0006(11) 0.0015(11) 0.0025(11)
C1 0.0163(15) 0.0193(17) 0.0155(15) -0.0023(13) 0.0017(12) 0.0042(14)
C2 0.0219(17) 0.0200(18) 0.0217(17) -0.0022(14) -0.0009(13) 0.0024(14)
C3 0.0202(17) 0.030(2) 0.0241(18) -0.0067(16) 0.0004(14) 0.0095(16)
C4 0.0160(17) 0.040(2) 0.0253(18) -0.0055(17) 0.0029(14) 0.0076(16)
C5 0.0193(17) 0.0278(19) 0.0219(18) 0.0019(15) 0.0049(14) -0.0010(15)
C6 0.0149(15) 0.0222(18) 0.0159(16) -0.0003(13) -0.0011(12) 0.0021(13)
C7 0.0153(16) 0.0175(17) 0.0254(18) 0.0024(14) 0.0029(13) -0.0012(13)
C8 0.0196(16) 0.0147(16) 0.0177(16) 0.0010(13) 0.0013(13) 0.0009(13)
C9 0.0160(15) 0.0163(17) 0.0169(16) -0.0053(13) -0.0020(12) -0.0030(13)
C10 0.0234(18) 0.0221(18) 0.0228(18) -0.0036(15) -0.0024(14) 0.0031(15)
C11 0.0190(16) 0.034(2) 0.0193(17) -0.0105(15) 0.0010(13) 0.0035(16)
C12 0.0154(16) 0.040(2) 0.0190(17) -0.0056(16) 0.0017(13) -0.0051(16)
C13 0.0189(17) 0.0271(19) 0.0184(17) -0.0008(14) -0.0024(13) -0.0031(15)
C14 0.0113(14) 0.0241(18) 0.0150(15) -0.0065(13) 0.0010(12) 0.0028(13)
C15 0.0189(16) 0.0203(18) 0.0163(16) 0.0026(14) -0.0012(13) 0.0031(14)
C16 0.0238(18) 0.026(2) 0.0181(17) -0.0020(14) -0.0041(14) 0.0056(15)
C17 0.032(2) 0.024(2) 0.0239(19) 0.0072(15) -0.0007(15) 0.0049(16)
C18 0.0198(17) 0.028(2) 0.0212(18) -0.0008(15) -0.0025(14) 0.0016(15)
C19 0.0226(17) 0.0152(17) 0.0168(16) 0.0019(13) 0.0035(13) 0.0018(13)
C20 0.0296(18) 0.0187(18) 0.0193(17) 0.0005(14) -0.0004(14) -0.0025(15)
C21 0.036(2) 0.0203(18) 0.0218(18) 0.0022(15) -0.0029(15) -0.0086(16)
C22 0.041(2) 0.0209(19) 0.0245(19) 0.0058(15) 0.0008(16) 0.0038(17)
C23 0.029(2) 0.034(2) 0.029(2) 0.0070(17) -0.0063(16) 0.0046(17)
C24 0.0227(18) 0.024(2) 0.0284(19) 0.0024(15) -0.0013(15) 0.0005(15)

loop_
_atom_type_symbol
_atom_type_description
_atom_type_scat_dispersion_real
_atom_type_scat_dispersion_imag
_atom_type_scat_source
C C 0.0033 0.0016 'International Tables Vol C Tables 4.2.6.8 and 6.1.1.4'
H H 0.0000 0.0000 'International Tables Vol C Tables 4.2.6.8 and 6.1.1.4'
N N 0.0061 0.0033 'International Tables Vol C Tables 4.2.6.8 and 6.1.1.4'
Cl Cl 0.1484 0.1585 'International Tables Vol C Tables 4.2.6.8 and 6.1.1.4'
Bi Bi -4.1077 10.2566 'International Tables Vol C Tables 4.2.6.8 and 6.1.1.4'

loop_
_geom_angle_atom_site_label_1
_geom_angle_atom_site_label_2
_geom_angle_atom_site_label_3
_geom_angle
_geom_angle_site_symmetry_1
_geom_angle_site_symmetry_3
_geom_angle_publ_flag
Cl1 Bi1 N1 84.96(6) . . ?
Cl2 Bi1 Cl1 178.48(3) . . ?
Cl2 Bi1 N1 95.51(6) . . ?
C1 Bi1 Cl1 88.54(9) . . ?
C1 Bi1 Cl2 92.98(9) . . ?
C1 Bi1 N1 70.59(10) . . ?
C1 Bi1 C14 141.25(12) . . ?
C1 Bi1 C19 106.28(12) . . ?
C14 Bi1 Cl1 88.12(8) . . ?
C14 Bi1 Cl2 90.67(9) . . ?
C14 Bi1 N1 70.66(10) . . ?
C14 Bi1 C19 112.26(12) . . ?
C19 Bi1 Cl1 89.21(9) . . ?
C19 Bi1 Cl2 90.39(9) . . ?
C19 Bi1 N1 173.42(10) . . ?
C7 N1 Bi1 96.22(18) . . ?
C7 N1 C8 112.6(3) . . ?
C7 N1 C15 112.6(2) . . ?
C8 N1 Bi1 95.25(17) . . ?
C8 N1 C15 113.1(2) . . ?
C15 N1 Bi1 125.17(19) . . ?
C2 C1 Bi1 116.5(2) . . ?
C6 C1 Bi1 119.3(2) . . ?
C6 C1 C2 124.2(3) . . ?
C1 C2 H2 121.2 . . ?
C1 C2 C3 117.7(3) . . ?
C3 C2 H2 121.2 . . ?
C2 C3 H3 120.0 . . ?
C4 C3 C2 120.1(3) . . ?
C4 C3 H3 120.0 . . ?
C3 C4 H4 119.6 . . ?
C3 C4 C5 120.8(3) . . ?
C5 C4 H4 119.6 . . ?
C4 C5 H5 119.6 . . ?
C4 C5 C6 120.9(3) . . ?
C6 C5 H5 119.6 . . ?
C1 C6 C5 116.4(3) . . ?
C1 C6 C7 122.9(3) . . ?
C5 C6 C7 120.6(3) . . ?
N1 C7 C6 112.8(3) . . ?
N1 C7 H7A 109.0 . . ?
N1 C7 H7B 109.0 . . ?
C6 C7 H7A 109.0 . . ?
C6 C7 H7B 109.0 . . ?
H7A C7 H7B 107.8 . . ?
N1 C8 H8A 109.2 . . ?
N1 C8 H8B 109.2 . . ?
N1 C8 C9 112.2(3) . . ?
H8A C8 H8B 107.9 . . ?
C9 C8 H8A 109.2 . . ?
C9 C8 H8B 109.2 . . ?
C10 C9 C8 120.5(3) . . ?
C14 C9 C8 123.1(3) . . ?
C14 C9 C10 116.4(3) . . ?
C9 C10 H10 119.5 . . ?
C11 C10 C9 121.1(3) . . ?
C11 C10 H10 119.5 . . ?
C10 C11 H11 119.7 . . ?
C12 C11 C10 120.6(3) . . ?
C12 C11 H11 119.7 . . ?
C11 C12 H12 120.0 . . ?
C11 C12 C13 120.0(3) . . ?
C13 C12 H12 120.0 . . ?
C12 C13 H13 120.8 . . ?
C14 C13 C12 118.4(3) . . ?
C14 C13 H13 120.8 . . ?
C9 C14 Bi1 118.3(2) . . ?
C9 C14 C13 123.5(3) . . ?
C13 C14 Bi1 118.2(3) . . ?
N1 C15 C16 109.3(3) . . ?
N1 C15 C17 111.8(3) . . ?
N1 C15 C18 109.5(3) . . ?
C16 C15 C17 109.4(3) . . ?
C16 C15 C18 108.0(3) . . ?
C17 C15 C18 108.9(3) . . ?
C15 C16 H16A 109.5 . . ?
C15 C16 H16B 109.5 . . ?
C15 C16 H16C 109.5 . . ?
H16A C16 H16B 109.5 . . ?
H16A C16 H16C 109.5 . . ?
H16B C16 H16C 109.5 . . ?
C15 C17 H17A 109.5 . . ?
C15 C17 H17B 109.5 . . ?
C15 C17 H17C 109.5 . . ?
H17A C17 H17B 109.5 . . ?
H17A C17 H17C 109.5 . . ?
H17B C17 H17C 109.5 . . ?
C15 C18 H18A 109.5 . . ?
C15 C18 H18B 109.5 . . ?
C15 C18 H18C 109.5 . . ?
H18A C18 H18B 109.5 . . ?
H18A C18 H18C 109.5 . . ?
H18B C18 H18C 109.5 . . ?
C20 C19 Bi1 120.1(2) . . ?
C20 C19 C24 121.6(3) . . ?
C24 C19 Bi1 118.3(2) . . ?
C19 C20 H20 120.4 . . ?
C19 C20 C21 119.1(3) . . ?
C21 C20 H20 120.4 . . ?
C20 C21 H21 119.9 . . ?
C22 C21 C20 120.1(3) . . ?
C22 C21 H21 119.9 . . ?
C21 C22 H22 119.8 . . ?
C23 C22 C21 120.4(3) . . ?
C23 C22 H22 119.8 . . ?
C22 C23 H23 119.9 . . ?
C22 C23 C24 120.1(3) . . ?
C24 C23 H23 119.9 . . ?
C19 C24 C23 118.7(3) . . ?
C19 C24 H24 120.7 . . ?
C23 C24 H24 120.7 . . ?

loop_
_geom_bond_atom_site_label_1
_geom_bond_atom_site_label_2
_geom_bond_distance
_geom_bond_site_symmetry_2
_geom_bond_publ_flag
Bi1 Cl1 2.6261(8) . ?
Bi1 Cl2 2.5781(8) . ?
Bi1 N1 2.838(3) . ?
Bi1 C1 2.199(3) . ?
Bi1 C14 2.201(3) . ?
Bi1 C19 2.234(3) . ?
N1 C7 1.477(4) . ?
N1 C8 1.477(4) . ?
N1 C15 1.519(4) . ?
C1 C2 1.386(5) . ?
C1 C6 1.376(5) . ?
C2 H2 0.9300 . ?
C2 C3 1.391(5) . ?
C3 H3 0.9300 . ?
C3 C4 1.376(5) . ?
C4 H4 0.9300 . ?
C4 C5 1.384(5) . ?
C5 H5 0.9300 . ?
C5 C6 1.402(4) . ?
C6 C7 1.512(5) . ?
C7 H7A 0.9700 . ?
C7 H7B 0.9700 . ?
C8 H8A 0.9700 . ?
C8 H8B 0.9700 . ?
C8 C9 1.512(4) . ?
C9 C10 1.401(5) . ?
C9 C14 1.382(5) . ?
C10 H10 0.9300 . ?
C10 C11 1.384(5) . ?
C11 H11 0.9300 . ?
C11 C12 1.376(6) . ?
C12 H12 0.9300 . ?
C12 C13 1.386(5) . ?
C13 H13 0.9300 . ?
C13 C14 1.385(5) . ?
C15 C16 1.525(5) . ?
C15 C17 1.529(5) . ?
C15 C18 1.531(5) . ?
C16 H16A 0.9600 . ?
C16 H16B 0.9600 . ?
C16 H16C 0.9600 . ?
C17 H17A 0.9600 . ?
C17 H17B 0.9600 . ?
C17 H17C 0.9600 . ?
C18 H18A 0.9600 . ?
C18 H18B 0.9600 . ?
C18 H18C 0.9600 . ?
C19 C20 1.378(5) . ?
C19 C24 1.385(5) . ?
C20 H20 0.9300 . ?
C20 C21 1.388(5) . ?
C21 H21 0.9300 . ?
C21 C22 1.385(5) . ?
C22 H22 0.9300 . ?
C22 C23 1.376(5) . ?
C23 H23 0.9300 . ?
C23 C24 1.398(5) . ?
C24 H24 0.9300 . ?

loop_
_geom_torsion_atom_site_label_1
_geom_torsion_atom_site_label_2
_geom_torsion_atom_site_label_3
_geom_torsion_atom_site_label_4
_geom_torsion
_geom_torsion_site_symmetry_1
_geom_torsion_site_symmetry_2
_geom_torsion_site_symmetry_3
_geom_torsion_site_symmetry_4
_geom_torsion_publ_flag
Bi1 C1 C2 C3 177.8(2) . . . . ?
Bi1 C1 C6 C5 -177.6(2) . . . . ?
Bi1 C1 C6 C7 -1.2(4) . . . . ?
Bi1 C19 C20 C21 180.0(3) . . . . ?
Bi1 C19 C24 C23 178.7(3) . . . . ?
N1 C8 C9 C10 140.8(3) . . . . ?
N1 C8 C9 C14 -40.0(4) . . . . ?
C1 C2 C3 C4 -0.3(5) . . . . ?
C1 C6 C7 N1 38.4(4) . . . . ?
C2 C1 C6 C5 0.3(5) . . . . ?
C2 C1 C6 C7 176.7(3) . . . . ?
C2 C3 C4 C5 0.7(5) . . . . ?
C3 C4 C5 C6 -0.6(5) . . . . ?
C4 C5 C6 C1 0.1(5) . . . . ?
C4 C5 C6 C7 -176.4(3) . . . . ?
C5 C6 C7 N1 -145.3(3) . . . . ?
C6 C1 C2 C3 -0.2(5) . . . . ?
C7 N1 C8 C9 143.5(3) . . . . ?
C7 N1 C15 C16 -57.5(4) . . . . ?
C7 N1 C15 C17 63.7(3) . . . . ?
C7 N1 C15 C18 -175.6(3) . . . . ?
C8 N1 C7 C6 -140.6(3) . . . . ?
C8 N1 C15 C16 173.4(3) . . . . ?
C8 N1 C15 C17 -65.4(3) . . . . ?
C8 N1 C15 C18 55.4(4) . . . . ?
C8 C9 C10 C11 179.4(3) . . . . ?
C8 C9 C14 Bi1 0.2(4) . . . . ?
C8 C9 C14 C13 179.7(3) . . . . ?
C9 C10 C11 C12 0.3(5) . . . . ?
C10 C9 C14 Bi1 179.4(2) . . . . ?
C10 C9 C14 C13 -1.1(5) . . . . ?
C10 C11 C12 C13 0.2(5) . . . . ?
C11 C12 C13 C14 -1.1(5) . . . . ?
C12 C13 C14 Bi1 -179.0(2) . . . . ?
C12 C13 C14 C9 1.6(5) . . . . ?
C14 C9 C10 C11 0.1(5) . . . . ?
C15 N1 C7 C6 90.1(3) . . . . ?
C15 N1 C8 C9 -87.4(3) . . . . ?
C19 C20 C21 C22 1.7(5) . . . . ?
C20 C19 C24 C23 0.2(5) . . . . ?
C20 C21 C22 C23 -0.5(6) . . . . ?
C21 C22 C23 C24 -0.9(6) . . . . ?
C22 C23 C24 C19 1.1(6) . . . . ?
C24 C19 C20 C21 -1.5(5) . . . . ?
